data_7113535
loop_
_publ_author_name
'Vila, St\'ephane'
'Canet, Isabelle'
'Guyot, Jacques'
'Jeminet, Georges'
'Toupet, Lo\"ic'

_publ_section_title
;
 Unusual structure of the dimeric 4-bromocalcimycin--Zn^2+^ complex
;
_journal_coden_ASTM CHCOFS
_journal_issue 4
_journal_name_full
;
 Chemical Communications (Cambridge, United Kingdom)
;
_journal_page_first 516
_journal_page_last 517
_journal_paper_doi 10.1039/b210280n
_journal_year 2003
_chemical_formula_sum 'C60 H80 Br2 N6 O15 Zn'
_chemical_formula_weight 1350.49
_space_group_IT_number 96
_symmetry_cell_setting tetragonal
_symmetry_space_group_name_Hall 'P 4nw 2abw'
_symmetry_space_group_name_H-M 'P 43 21 2'
_atom_sites_solution_hydrogens geom
_atom_sites_solution_primary direct
_atom_sites_solution_secondary difmap
_audit_creation_method SHELXL-97
_cell_angle_alpha 90.00
_cell_angle_beta 90.00
_cell_angle_gamma 90.00
_cell_formula_units_Z 8
_cell_length_a 15.4503(1)
_cell_length_b 15.4503(1)
_cell_length_c 52.1008(4)
_cell_measurement_reflns_used 13040
_cell_measurement_temperature 110(1)
_cell_measurement_theta_max 27.10
_cell_measurement_theta_min 1.0
_cell_volume 12437.07(15)
_computing_cell_refinement 'HKL Scalepack (Otwinowski & Minor 1997)'
_computing_data_collection 'Nonius (1999)'
_computing_data_reduction 'HKL Denzo and Scalepack (Otwinowski & Minor 1997)'
_computing_molecular_graphics 'PLATON_(Spek, 1998)'
_computing_publication_material 'SHELXL-97 (Sheldrick, 1997)'
_computing_structure_refinement 'SHELXL-97 (Sheldrick, 1997)'
_computing_structure_solution 'SIR-97_(Altomare & al., 1998)'
_diffrn_ambient_temperature 293(2)
_diffrn_detector_area_resol_mean 19.24
_diffrn_measured_fraction_theta_full 0.967
_diffrn_measured_fraction_theta_max 0.967
_diffrn_measurement_device_type Nonius_KappaCCD
_diffrn_measurement_method 'Area detector scans'
_diffrn_radiation_monochromator graphite
_diffrn_radiation_source 'fine-focus sealed tube'
_diffrn_radiation_type MoK\a
_diffrn_radiation_wavelength 0.71069
_diffrn_reflns_av_R_equivalents 0.0509
_diffrn_reflns_av_sigmaI/netI 0.1027
_diffrn_reflns_limit_h_max 19
_diffrn_reflns_limit_h_min -19
_diffrn_reflns_limit_k_max 13
_diffrn_reflns_limit_k_min -13
_diffrn_reflns_limit_l_max 66
_diffrn_reflns_limit_l_min -52
_diffrn_reflns_number 22439
_diffrn_reflns_theta_full 27.06
_diffrn_reflns_theta_max 27.06
_diffrn_reflns_theta_min 1.37
_exptl_absorpt_coefficient_mu 1.750
_exptl_absorpt_correction_type none
_exptl_crystal_colour colourless
_exptl_crystal_density_diffrn 1.442
_exptl_crystal_density_method 'not measured'
_exptl_crystal_description block
_exptl_crystal_F_000 5616
_exptl_crystal_size_max 0.35
_exptl_crystal_size_mid 0.22
_exptl_crystal_size_min 0.20
_refine_diff_density_max 2.541
_refine_diff_density_min -2.311
_refine_diff_density_rms 0.118
_refine_ls_abs_structure_details 'Flack H D (1983), Acta Cryst. A39, 876-881'
_refine_ls_abs_structure_Flack 0.075(19)
_refine_ls_extinction_method none
_refine_ls_goodness_of_fit_ref 1.023
_refine_ls_hydrogen_treatment mixed
_refine_ls_matrix_type full
_refine_ls_number_parameters 768
_refine_ls_number_reflns 13040
_refine_ls_number_restraints 0
_refine_ls_restrained_S_all 1.023
_refine_ls_R_factor_all 0.1635
_refine_ls_R_factor_gt 0.0974
_refine_ls_shift/su_max 0.031
_refine_ls_shift/su_mean 0.001
_refine_ls_structure_factor_coef Fsqd
_refine_ls_weighting_details 'calc w=1/[\s^2^(Fo^2^)+(0.1291P)^2^+59.3970P] where P=(Fo^2^+2Fc^2^)/3'
_refine_ls_weighting_scheme calc
_refine_ls_wR_factor_gt 0.2404
_refine_ls_wR_factor_ref 0.2763
_reflns_number_gt 7989
_reflns_number_total 13040
_reflns_threshold_expression >2sigma(I)
_cod_duplicate_entry 7103975
_cod_data_source_file b210280n.txt
_cod_data_source_block jem43212
_cod_depositor_comments
;
The following automatic conversions were performed:

'_symmetry_cell_setting' value 'Tetragonal' changed to 'tetragonal'
according to
/usr/data/users/saulius/automatic-downloads/retrospective/RSC/lib/dictionaries/cif_core.dic
dictionary named 'cif_core.dic' version 2.4.2 from 2011-04-26.

Automatic conversion script
Id: cif_fix_values 2281 2013-09-26 08:29:07Z andrius 
;
_cod_original_sg_symbol_H-M P43212
_cod_database_code 7113535

loop_
_symmetry_equiv_pos_as_xyz
'x, y, z'
'-x, -y, z+1/2'
'x+1/2, -y+1/2, -z+1/4'
'-x+1/2, y+1/2, -z+3/4'
'-y, -x, -z+1/2'
'y, x, -z'
'y+1/2, -x+1/2, z+1/4'
'-y+1/2, x+1/2, z+3/4'

loop_
_atom_site_label
_atom_site_type_symbol
_atom_site_fract_x
_atom_site_fract_y
_atom_site_fract_z
_atom_site_U_iso_or_equiv
_atom_site_adp_type
_atom_site_occupancy
_atom_site_symmetry_multiplicity
_atom_site_calc_flag
_atom_site_refinement_flags
_atom_site_disorder_assembly
_atom_site_disorder_group
O40 O 1.0021(7) -0.6164(5) 0.59139(16) 0.082(3) Uani 1 1 d . . .
O41 O 0.7524(6) 0.2944(6) 0.46246(17) 0.071(2) Uani 1 1 d . . .
H41 H 0.7869 0.3345 0.4631 0.107 Uiso 1 1 d . . .
C61 C 0.6724(11) 0.3249(12) 0.4521(3) 0.098(5) Uani 1 1 d . . .
H61A H 0.6800 0.3456 0.4347 0.118 Uiso 1 1 calc R . .
H61B H 0.6488 0.3714 0.4625 0.118 Uiso 1 1 calc R . .
C62 C 0.6107(11) 0.2419(11) 0.4528(4) 0.106(5) Uani 1 1 d . . .
H62A H 0.5547 0.2570 0.4463 0.159 Uiso 1 1 calc R . .
H62B H 0.6053 0.2218 0.4702 0.159 Uiso 1 1 calc R . .
H62C H 0.6353 0.1968 0.4424 0.159 Uiso 1 1 calc R . .
Br1 Br 0.33193(7) -0.10072(7) 0.59012(2) 0.0576(3) Uani 1 1 d . . .
Br31 Br 1.20722(13) 0.1260(2) 0.54393(12) 0.273(3) Uani 1 1 d . A .
Zn1 Zn 0.71918(7) 0.12766(7) 0.52927(2) 0.0365(3) Uani 1 1 d . . .
O1 O 0.6358(4) 0.0414(4) 0.51336(12) 0.0434(16) Uani 1 1 d . . .
O2 O 0.5461(5) -0.0626(5) 0.50501(13) 0.064(2) Uani 1 1 d . . .
O3 O 0.5963(4) 0.1085(4) 0.60464(12) 0.0402(15) Uani 1 1 d . . .
O4 O 0.6078(4) 0.3022(4) 0.60362(12) 0.0405(16) Uani 1 1 d . . .
O5 O 0.5411(4) 0.3796(4) 0.57077(13) 0.0432(16) Uani 1 1 d . . .
O6 O 0.6184(4) 0.2306(4) 0.52567(12) 0.0420(15) Uani 1 1 d . . .
O7 O 0.7670(5) 0.1530(4) 0.49224(13) 0.0458(17) Uani 1 1 d . . .
O31 O 0.7979(4) 0.2217(4) 0.54225(15) 0.0509(18) Uani 1 1 d . . .
O32 O 0.9023(6) 0.3160(6) 0.5378(3) 0.110(4) Uani 1 1 d . . .
O33 O 0.9241(6) -0.0625(5) 0.53117(17) 0.070(2) Uani 1 1 d . A .
O34 O 0.7798(4) -0.1430(4) 0.57292(13) 0.0448(16) Uani 1 1 d . A .
O35 O 0.8816(4) -0.2337(4) 0.59365(13) 0.0418(16) Uani 1 1 d . A .
O36 O 1.0275(5) -0.2355(5) 0.54503(15) 0.057(2) Uani 1 1 d . A .
N1 N 0.4131(5) -0.0957(6) 0.53654(17) 0.052(2) Uani 1 1 d . . .
H1 H 0.4282 -0.1473 0.5323 0.063 Uiso 1 1 calc R . .
N2 N 0.6519(5) 0.1023(5) 0.56453(14) 0.0344(17) Uani 1 1 d . . .
N3 N 0.7219(7) 0.3800(6) 0.52118(17) 0.055(2) Uani 1 1 d . . .
H3 H 0.7528 0.3341 0.5230 0.066 Uiso 1 1 calc R . .
N31 N 1.0656(8) 0.2630(9) 0.5435(3) 0.113(5) Uani 1 1 d . . .
H31 H 1.0215 0.3018 0.5433 0.135 Uiso 1 1 d . . .
N32 N 0.8288(5) 0.0437(5) 0.53378(15) 0.0410(19) Uani 1 1 d . A .
N33 N 0.9981(7) -0.4145(6) 0.54520(18) 0.064(3) Uani 1 1 d . A .
H33 H 1.0037 -0.3956 0.5298 0.077 Uiso 1 1 calc R . .
C1 C 0.5753(7) -0.0065(6) 0.5194(2) 0.051(3) Uani 1 1 d . . .
C2 C 0.5374(6) -0.0002(6) 0.54571(19) 0.041(2) Uani 1 1 d . . .
C3 C 0.4602(6) -0.0442(6) 0.55434(19) 0.041(2) Uani 1 1 d . . .
C4 C 0.4313(6) -0.0378(6) 0.57985(18) 0.037(2) Uani 1 1 d . . .
C5 C 0.4695(6) 0.0119(6) 0.59787(18) 0.038(2) Uani 1 1 d . . .
H5 H 0.4481 0.0163 0.6145 0.046 Uiso 1 1 calc R . .
C6 C 0.5440(6) 0.0568(6) 0.58970(18) 0.036(2) Uani 1 1 d . . .
C7 C 0.5787(6) 0.0496(6) 0.56543(18) 0.036(2) Uani 1 1 d . . .
C8 C 0.6590(6) 0.1361(6) 0.58774(17) 0.036(2) Uani 1 1 d . . .
C9 C 0.7204(6) 0.1997(5) 0.5974(2) 0.039(2) Uani 1 1 d . . .
H9A H 0.7766 0.1906 0.5896 0.046 Uiso 1 1 calc R . .
H9B H 0.7266 0.1933 0.6159 0.046 Uiso 1 1 calc R . .
C10 C 0.6873(6) 0.2921(6) 0.59103(19) 0.036(2) Uani 1 1 d . . .
H10 H 0.6773 0.2958 0.5725 0.043 Uiso 1 1 calc R . .
C11 C 0.7507(8) 0.3647(7) 0.5988(3) 0.068(4) Uani 1 1 d . . .
H11 H 0.8055 0.3561 0.5897 0.082 Uiso 1 1 calc R . .
C12 C 0.7081(7) 0.4514(6) 0.5892(3) 0.053(3) Uani 1 1 d . . .
H12A H 0.7439 0.5003 0.5940 0.064 Uiso 1 1 calc R . .
H12B H 0.7029 0.4506 0.5706 0.064 Uiso 1 1 calc R . .
C13 C 0.6185(7) 0.4597(7) 0.6015(2) 0.048(2) Uani 1 1 d . . .
H13A H 0.5896 0.5101 0.5944 0.057 Uiso 1 1 calc R . .
H13B H 0.6252 0.4686 0.6198 0.057 Uiso 1 1 calc R . .
C14 C 0.5619(7) 0.3794(7) 0.5969(2) 0.046(3) Uani 1 1 d . . .
C15 C 0.4804(8) 0.3787(8) 0.6140(2) 0.061(3) Uani 1 1 d . . .
H15 H 0.4517 0.4345 0.6114 0.074 Uiso 1 1 calc R . .
C16 C 0.4187(8) 0.3105(8) 0.6043(3) 0.065(4) Uani 1 1 d . . .
H16A H 0.3638 0.3174 0.6132 0.078 Uiso 1 1 calc R . .
H16B H 0.4415 0.2540 0.6089 0.078 Uiso 1 1 calc R . .
C17 C 0.4019(7) 0.3121(8) 0.5756(3) 0.072(4) Uani 1 1 d . . .
H17 H 0.3697 0.2596 0.5710 0.087 Uiso 1 1 calc R . .
C18 C 0.4872(6) 0.3086(6) 0.5625(2) 0.049(3) Uani 1 1 d . . .
H18 H 0.5157 0.2549 0.5679 0.059 Uiso 1 1 calc R . .
C19 C 0.4900(7) 0.3114(7) 0.5333(2) 0.050(3) Uani 1 1 d . . .
H19 H 0.4680 0.3677 0.5275 0.060 Uiso 1 1 calc R . .
C20 C 0.5867(7) 0.3035(6) 0.52529(19) 0.047(3) Uani 1 1 d . . .
C21 C 0.6342(8) 0.3811(7) 0.5214(2) 0.055(3) Uani 1 1 d . . .
C22 C 0.6071(10) 0.4657(7) 0.5172(2) 0.066(3) Uani 1 1 d . . .
H22 H 0.5506 0.4864 0.5167 0.079 Uiso 1 1 calc R . .
C23 C 0.6829(12) 0.5128(8) 0.5138(3) 0.085(5) Uani 1 1 d . . .
H23 H 0.6856 0.5712 0.5096 0.102 Uiso 1 1 calc R . .
C24 C 0.7540(11) 0.4590(8) 0.5178(2) 0.074(4) Uani 1 1 d . . .
H24 H 0.8120 0.4752 0.5181 0.089 Uiso 1 1 calc R . .
C25 C 0.3359(10) -0.0522(10) 0.5260(3) 0.084(4) Uani 1 1 d . . .
H25A H 0.3078 -0.0900 0.5139 0.126 Uiso 1 1 calc R . .
H25B H 0.3531 0.0001 0.5174 0.126 Uiso 1 1 calc R . .
H25C H 0.2967 -0.0385 0.5397 0.126 Uiso 1 1 calc R . .
C26 C 0.7688(9) 0.3663(7) 0.6277(3) 0.076(4) Uani 1 1 d . . .
H26A H 0.8076 0.4131 0.6316 0.115 Uiso 1 1 calc R . .
H26B H 0.7946 0.3125 0.6328 0.115 Uiso 1 1 calc R . .
H26C H 0.7154 0.3745 0.6369 0.115 Uiso 1 1 calc R . .
C27 C 0.4967(9) 0.3709(8) 0.6430(2) 0.070(4) Uani 1 1 d . . .
H27A H 0.5352 0.4161 0.6484 0.105 Uiso 1 1 calc R . .
H27B H 0.5222 0.3156 0.6466 0.105 Uiso 1 1 calc R . .
H27C H 0.4428 0.3761 0.6520 0.105 Uiso 1 1 calc R . .
C28 C 0.3463(8) 0.3915(9) 0.5677(3) 0.071(4) Uani 1 1 d . . .
H28A H 0.2913 0.3889 0.5762 0.107 Uiso 1 1 calc R . .
H28B H 0.3375 0.3910 0.5494 0.107 Uiso 1 1 calc R . .
H28C H 0.3757 0.4438 0.5725 0.107 Uiso 1 1 calc R . .
C29 C 0.4331(7) 0.2396(8) 0.5217(3) 0.068(4) Uani 1 1 d . . .
H29A H 0.3741 0.2482 0.5269 0.102 Uiso 1 1 calc R . .
H29B H 0.4528 0.1843 0.5277 0.102 Uiso 1 1 calc R . .
H29C H 0.4368 0.2416 0.5033 0.102 Uiso 1 1 calc R . .
C31 C 0.8764(7) 0.2397(7) 0.5400(2) 0.060(3) Uani 1 1 d . A .
C32 C 0.9395(7) 0.1678(8) 0.5381(2) 0.053(3) Uani 1 1 d . . .
C33 C 1.0311(9) 0.1812(11) 0.5395(4) 0.094(5) Uani 1 1 d . A .
C34 C 1.0851(8) 0.1094(11) 0.5377(4) 0.100(6) Uani 1 1 d . . .
C35 C 0.7370(6) -0.2806(7) 0.5919(2) 0.049(3) Uani 1 1 d . A .
H35A H 0.7538 -0.3215 0.6052 0.059 Uiso 1 1 calc R . .
H35B H 0.6772 -0.2645 0.5950 0.059 Uiso 1 1 calc R . .
C36 C 1.0587(8) 0.0253(10) 0.5351(3) 0.079(5) Uani 1 1 d . A .
H36 H 1.0970 -0.0210 0.5339 0.095 Uiso 1 1 calc R . .
C37 C 0.9708(8) 0.0159(7) 0.5343(2) 0.058(3) Uani 1 1 d . . .
C38 C 0.9122(6) 0.0803(7) 0.5359(2) 0.047(3) Uani 1 1 d . A .
C39 C 0.8382(7) -0.0382(7) 0.53131(19) 0.046(2) Uani 1 1 d . . .
C40 C 0.7742(9) -0.1069(7) 0.5298(2) 0.058(3) Uani 1 1 d . A .
H40A H 0.7738 -0.1295 0.5124 0.069 Uiso 1 1 calc R . .
H40B H 0.7175 -0.0824 0.5331 0.069 Uiso 1 1 calc R . .
C41 C 0.7893(8) -0.1821(6) 0.5484(2) 0.049(3) Uani 1 1 d . . .
H41A H 0.8489 -0.2029 0.5465 0.059 Uiso 1 1 calc R A .
C42 C 0.7262(9) -0.2587(7) 0.5449(2) 0.062(3) Uani 1 1 d . A .
H42 H 0.7385 -0.2860 0.5283 0.075 Uiso 1 1 calc R . .
C43 C 0.7442(8) -0.3241(6) 0.5658(2) 0.053(3) Uani 1 1 d . . .
H43A H 0.8019 -0.3478 0.5636 0.064 Uiso 1 1 calc R A .
H43B H 0.7030 -0.3713 0.5647 0.064 Uiso 1 1 calc R . .
C44 C 0.7948(6) -0.1989(6) 0.59391(18) 0.038(2) Uani 1 1 d . . .
C45 C 0.7803(7) -0.1443(6) 0.6192(2) 0.047(3) Uani 1 1 d . A .
H45 H 0.7841 -0.1829 0.6341 0.056 Uiso 1 1 calc R . .
C46 C 0.8532(7) -0.0779(7) 0.6207(2) 0.054(3) Uani 1 1 d . . .
H46A H 0.8472 -0.0376 0.6065 0.065 Uiso 1 1 calc R A .
H46B H 0.8470 -0.0452 0.6365 0.065 Uiso 1 1 calc R . .
C47 C 0.9434(6) -0.1170(7) 0.6199(2) 0.047(3) Uani 1 1 d . A .
H47 H 0.9846 -0.0690 0.6185 0.057 Uiso 1 1 calc R . .
C48 C 0.9483(6) -0.1696(7) 0.5941(2) 0.046(3) Uani 1 1 d . . .
H48 H 0.9416 -0.1304 0.5794 0.055 Uiso 1 1 calc R A .
C49 C 1.0318(6) -0.2216(6) 0.59122(18) 0.037(2) Uani 1 1 d . A .
H49 H 1.0367 -0.2623 0.6056 0.045 Uiso 1 1 calc R . .
C50 C 1.0238(6) -0.2730(7) 0.5658(2) 0.045(2) Uani 1 1 d . . .
C51 C 1.0070(7) -0.3649(7) 0.56734(19) 0.049(3) Uani 1 1 d . A .
C52 C 1.0026(9) -0.4217(8) 0.5869(3) 0.073(4) Uani 1 1 d . . .
H52 H 1.0113 -0.4093 0.6042 0.088 Uiso 1 1 calc R A .
C53 C 0.9827(13) -0.5028(9) 0.5765(3) 0.099(6) Uani 1 1 d . A .
H53 H 0.9732 -0.5535 0.5857 0.119 Uiso 1 1 calc R . .
C54 C 0.9799(11) -0.4944(8) 0.5516(3) 0.086(5) Uani 1 1 d . . .
H54 H 0.9668 -0.5385 0.5401 0.103 Uiso 1 1 calc R A .
C55A C 1.123(2) 0.288(2) 0.5626(14) 0.21(4) Uani 0.58(6) 1 d P A 1
H55A H 1.1337 0.3464 0.5620 0.252 Uiso 0.60 1 d P B 1
H55B H 1.1708 0.2589 0.5632 0.252 Uiso 0.60 1 d P C 1
H55C H 1.0953 0.2811 0.5790 0.252 Uiso 0.60 1 d P D 1
C55B C 1.135(3) 0.298(4) 0.5277(8) 0.12(2) Uani 0.43(5) 1 d P A 2
H55D H 1.1477 0.3551 0.5337 0.145 Uiso 0.40 1 d P E 2
H55E H 1.1177 0.3051 0.5114 0.145 Uiso 0.40 1 d P F 2
H55F H 1.1829 0.2683 0.5288 0.145 Uiso 0.40 1 d P G 2
C56 C 0.6309(10) -0.2300(8) 0.5450(3) 0.091(5) Uani 1 1 d . . .
H56A H 0.6214 -0.1890 0.5315 0.136 Uiso 1 1 calc R A .
H56B H 0.6175 -0.2037 0.5612 0.136 Uiso 1 1 calc R . .
H56C H 0.5944 -0.2795 0.5424 0.136 Uiso 1 1 calc R . .
C57 C 0.6922(7) -0.1010(8) 0.6191(2) 0.062(3) Uani 1 1 d . . .
H57A H 0.6479 -0.1443 0.6180 0.093 Uiso 1 1 calc R A .
H57B H 0.6881 -0.0628 0.6046 0.093 Uiso 1 1 calc R . .
H57C H 0.6850 -0.0683 0.6347 0.093 Uiso 1 1 calc R . .
C58 C 0.9676(8) -0.1675(8) 0.64256(19) 0.055(3) Uani 1 1 d . . .
H58A H 1.0255 -0.1891 0.6405 0.083 Uiso 1 1 calc R A .
H58B H 0.9283 -0.2152 0.6445 0.083 Uiso 1 1 calc R . .
H58C H 0.9650 -0.1313 0.6575 0.083 Uiso 1 1 calc R . .
C59 C 1.1132(7) -0.1639(8) 0.5904(2) 0.058(3) Uani 1 1 d . . .
H59A H 1.1637 -0.1997 0.5888 0.088 Uiso 1 1 calc R A .
H59B H 1.1167 -0.1304 0.6058 0.088 Uiso 1 1 calc R . .
H59C H 1.1098 -0.1257 0.5759 0.088 Uiso 1 1 calc R . .

loop_
_atom_site_aniso_label
_atom_site_aniso_U_11
_atom_site_aniso_U_22
_atom_site_aniso_U_33
_atom_site_aniso_U_23
_atom_site_aniso_U_13
_atom_site_aniso_U_12
O40 0.151(9) 0.047(5) 0.048(5) -0.004(4) -0.004(5) 0.016(5)
O41 0.074(6) 0.065(5) 0.074(6) 0.008(4) 0.005(5) -0.001(4)
C61 0.091(11) 0.134(15) 0.069(10) 0.000(10) -0.013(8) 0.040(11)
C62 0.101(13) 0.100(13) 0.117(14) 0.003(10) -0.033(11) 0.007(10)
Br1 0.0505(7) 0.0532(7) 0.0691(8) -0.0039(6) 0.0228(6) -0.0164(5)
Br31 0.0432(10) 0.154(2) 0.622(9) 0.074(4) 0.023(2) 0.0017(13)
Zn1 0.0374(6) 0.0288(5) 0.0432(6) -0.0053(5) 0.0070(5) -0.0064(4)
O1 0.047(4) 0.054(4) 0.029(4) -0.010(3) 0.011(3) -0.020(3)
O2 0.078(6) 0.080(6) 0.034(4) -0.012(4) -0.007(4) -0.038(4)
O3 0.038(4) 0.037(4) 0.046(4) -0.006(3) 0.003(3) 0.006(3)
O4 0.049(4) 0.029(3) 0.044(4) -0.006(3) 0.008(3) 0.002(3)
O5 0.048(4) 0.037(4) 0.044(4) -0.008(3) 0.001(3) -0.001(3)
O6 0.048(4) 0.037(4) 0.040(4) -0.007(3) 0.001(3) 0.001(3)
O7 0.061(5) 0.031(4) 0.046(4) -0.003(3) 0.013(3) -0.002(3)
O31 0.044(4) 0.028(3) 0.081(5) -0.018(3) 0.011(4) -0.005(3)
O32 0.063(6) 0.055(6) 0.211(13) -0.019(7) 0.026(7) -0.024(5)
O33 0.075(6) 0.063(5) 0.070(6) 0.022(4) 0.026(5) 0.030(4)
O34 0.051(4) 0.028(3) 0.055(4) -0.011(3) -0.004(3) -0.001(3)
O35 0.040(4) 0.030(3) 0.055(4) -0.011(3) -0.002(3) -0.011(3)
O36 0.060(5) 0.063(5) 0.047(5) 0.004(4) 0.009(4) 0.008(4)
N1 0.040(5) 0.057(5) 0.060(6) -0.005(4) -0.001(4) -0.020(4)
N2 0.036(4) 0.028(4) 0.039(5) -0.009(3) 0.003(3) 0.001(3)
N3 0.071(7) 0.046(5) 0.050(6) -0.007(4) 0.021(5) -0.019(5)
N31 0.056(7) 0.085(9) 0.197(16) 0.029(10) 0.021(9) -0.030(7)
N32 0.040(5) 0.047(5) 0.036(5) -0.012(4) 0.001(4) 0.002(4)
N33 0.108(9) 0.043(6) 0.040(5) -0.012(4) 0.003(5) -0.003(5)
C1 0.052(7) 0.031(5) 0.070(8) -0.009(5) -0.011(6) -0.011(4)
C2 0.036(5) 0.043(5) 0.043(6) -0.002(4) -0.003(4) -0.005(4)
C3 0.042(5) 0.033(5) 0.048(6) -0.007(4) 0.010(5) -0.005(4)
C4 0.030(5) 0.034(5) 0.046(6) -0.006(4) 0.004(4) -0.010(4)
C5 0.047(6) 0.039(5) 0.029(5) -0.005(4) 0.013(4) -0.001(4)
C6 0.037(5) 0.033(5) 0.039(6) -0.003(4) -0.011(4) 0.004(4)
C7 0.033(5) 0.032(5) 0.042(6) -0.004(4) 0.003(4) 0.003(4)
C8 0.048(5) 0.030(5) 0.030(5) -0.009(4) -0.002(4) 0.009(4)
C9 0.033(5) 0.028(5) 0.055(6) -0.004(4) -0.012(4) -0.004(4)
C10 0.036(5) 0.029(5) 0.043(6) -0.018(4) 0.004(4) 0.001(4)
C11 0.045(6) 0.038(6) 0.122(12) -0.016(6) 0.004(7) -0.013(5)
C12 0.040(6) 0.036(6) 0.084(8) -0.013(5) 0.003(6) -0.008(4)
C13 0.052(7) 0.042(6) 0.049(6) -0.012(5) 0.006(5) -0.005(5)
C14 0.043(6) 0.054(7) 0.042(6) -0.014(5) -0.001(4) -0.002(5)
C15 0.065(8) 0.048(7) 0.072(8) -0.006(6) 0.019(6) 0.011(6)
C16 0.057(7) 0.053(7) 0.085(10) -0.021(6) 0.040(7) -0.017(6)
C17 0.039(6) 0.056(8) 0.121(13) -0.043(8) 0.000(7) 0.002(5)
C18 0.033(5) 0.038(6) 0.077(8) -0.018(5) 0.000(5) 0.007(4)
C19 0.060(7) 0.052(6) 0.037(6) -0.009(5) -0.007(5) 0.022(5)
C20 0.068(7) 0.040(6) 0.033(6) -0.008(4) -0.025(5) 0.007(5)
C21 0.072(8) 0.043(6) 0.051(7) -0.013(5) 0.020(6) -0.011(5)
C22 0.107(11) 0.042(6) 0.049(7) 0.010(5) -0.019(7) 0.007(7)
C23 0.159(16) 0.036(7) 0.061(9) 0.011(6) 0.034(9) -0.005(9)
C24 0.122(12) 0.054(8) 0.046(8) -0.009(6) 0.028(7) -0.027(8)
C25 0.089(11) 0.088(10) 0.074(10) 0.006(8) -0.015(8) -0.011(8)
C26 0.085(9) 0.042(6) 0.103(10) -0.036(6) -0.059(8) -0.004(6)
C27 0.087(9) 0.056(7) 0.067(9) -0.006(6) 0.040(7) 0.009(7)
C28 0.052(7) 0.081(9) 0.081(9) -0.043(7) -0.021(6) 0.013(6)
C29 0.052(7) 0.066(8) 0.087(10) -0.042(7) -0.023(6) 0.003(6)
C31 0.050(7) 0.050(7) 0.082(9) -0.030(6) 0.011(6) -0.024(5)
C32 0.044(6) 0.066(7) 0.050(7) 0.007(6) 0.008(5) -0.011(5)
C33 0.040(7) 0.094(11) 0.147(15) 0.031(10) 0.023(8) -0.011(7)
C34 0.034(7) 0.097(12) 0.169(17) 0.033(11) 0.034(8) 0.005(7)
C35 0.036(5) 0.048(6) 0.063(7) 0.002(5) 0.005(5) -0.008(4)
C36 0.054(8) 0.090(11) 0.094(11) 0.039(9) 0.028(7) 0.030(7)
C37 0.066(8) 0.049(7) 0.060(8) 0.019(6) 0.031(6) 0.000(6)
C38 0.031(5) 0.051(6) 0.060(7) 0.017(5) 0.012(5) -0.004(5)
C39 0.055(6) 0.049(6) 0.033(6) 0.010(5) -0.001(5) 0.009(5)
C40 0.098(9) 0.043(6) 0.032(6) -0.005(5) 0.003(6) 0.007(6)
C41 0.075(7) 0.020(5) 0.053(7) -0.007(4) -0.017(6) -0.003(5)
C42 0.095(9) 0.034(6) 0.058(8) -0.009(5) -0.032(7) -0.011(6)
C43 0.067(7) 0.020(5) 0.074(8) -0.001(5) -0.016(6) -0.011(4)
C44 0.039(5) 0.032(5) 0.042(6) -0.005(4) -0.002(4) -0.003(4)
C45 0.043(6) 0.040(6) 0.056(7) -0.007(5) 0.015(5) -0.009(4)
C46 0.061(7) 0.053(7) 0.049(7) -0.025(5) 0.014(5) -0.018(5)
C47 0.043(6) 0.049(6) 0.050(7) -0.031(5) -0.008(5) -0.006(5)
C48 0.035(5) 0.039(5) 0.063(7) -0.021(5) -0.004(5) -0.007(4)
C49 0.050(6) 0.033(5) 0.029(5) -0.004(4) 0.012(4) 0.004(4)
C50 0.040(6) 0.049(6) 0.046(7) -0.011(5) 0.011(5) 0.003(5)
C51 0.071(7) 0.044(6) 0.031(6) -0.001(5) -0.011(5) -0.008(5)
C52 0.107(11) 0.052(7) 0.061(8) -0.024(6) -0.014(7) -0.025(7)
C53 0.172(17) 0.052(8) 0.074(11) 0.011(7) -0.026(10) -0.052(10)
C54 0.145(14) 0.041(7) 0.072(10) -0.016(6) -0.031(9) -0.026(8)
C55A 0.09(3) 0.09(3) 0.45(11) -0.03(4) -0.10(4) -0.05(2)
C55B 0.10(3) 0.20(5) 0.07(3) -0.04(3) -0.01(2) -0.06(3)
C56 0.119(12) 0.051(8) 0.103(11) 0.015(7) -0.075(10) -0.037(8)
C57 0.056(7) 0.060(7) 0.070(8) -0.013(6) 0.012(6) 0.002(6)
C58 0.065(7) 0.074(8) 0.028(6) -0.027(5) 0.004(5) 0.000(6)
C59 0.046(7) 0.061(7) 0.068(8) -0.011(6) 0.004(6) -0.015(5)

loop_
_atom_type_symbol
_atom_type_description
_atom_type_scat_dispersion_real
_atom_type_scat_dispersion_imag
_atom_type_scat_source
C C 0.0033 0.0016 'International Tables Vol C Tables 4.2.6.8 and 6.1.1.4'
H H 0.0000 0.0000 'International Tables Vol C Tables 4.2.6.8 and 6.1.1.4'
N N 0.0061 0.0033 'International Tables Vol C Tables 4.2.6.8 and 6.1.1.4'
O O 0.0106 0.0060 'International Tables Vol C Tables 4.2.6.8 and 6.1.1.4'
Zn Zn 0.2839 1.4301 'International Tables Vol C Tables 4.2.6.8 and 6.1.1.4'
Br Br -0.2901 2.4595 'International Tables Vol C Tables 4.2.6.8 and 6.1.1.4'

loop_
_geom_angle_atom_site_label_1
_geom_angle_atom_site_label_2
_geom_angle_atom_site_label_3
_geom_angle
C61 O41 H41 109.3
O41 C61 C62 104.0(13)
O41 C61 H61A 111.0
C62 C61 H61A 111.0
O41 C61 H61B 111.0
C62 C61 H61B 111.0
H61A C61 H61B 109.0
C61 C62 H62A 109.5
C61 C62 H62B 109.5
H62A C62 H62B 109.5
C61 C62 H62C 109.5
H62A C62 H62C 109.5
H62B C62 H62C 109.5
O31 Zn1 O1 174.2(3)
O31 Zn1 O7 87.8(3)
O1 Zn1 O7 88.3(2)
O31 Zn1 N2 97.9(3)
O1 Zn1 N2 85.5(3)
O7 Zn1 N2 171.6(3)
O31 Zn1 N32 85.6(3)
O1 Zn1 N32 98.5(3)
O7 Zn1 N32 86.3(3)
N2 Zn1 N32 100.3(3)
O31 Zn1 O6 86.3(3)
O1 Zn1 O6 89.5(3)
O7 Zn1 O6 92.0(3)
N2 Zn1 O6 82.2(3)
N32 Zn1 O6 171.8(3)
C1 O1 Zn1 140.5(7)
C6 O3 C8 103.4(7)
C10 O4 C14 114.3(7)
C14 O5 C18 114.9(8)
C20 O6 Zn1 158.8(7)
C31 O31 Zn1 135.8(7)
C39 O33 C37 104.9(8)
C44 O34 C41 114.8(7)
C48 O35 C44 114.3(7)
C3 N1 C25 113.8(10)
C3 N1 H1 123.1
C25 N1 H1 123.1
C8 N2 C7 105.5(8)
C8 N2 Zn1 132.1(6)
C7 N2 Zn1 121.9(6)
C24 N3 C21 111.3(12)
C24 N3 H3 124.4
C21 N3 H3 124.4
C33 N31 C55A 127(2)
C33 N31 C55B 123(2)
C55A N31 C55B 80(3)
C33 N31 H31 108.2
C55A N31 H31 107.7
C55B N31 H31 107.6
C39 N32 C38 107.5(9)
C39 N32 Zn1 132.5(7)
C38 N32 Zn1 119.1(6)
C54 N33 C51 109.2(10)
C54 N33 H33 125.4
C51 N33 H33 125.4
O2 C1 O1 123.2(11)
O2 C1 C2 117.4(9)
O1 C1 C2 119.4(9)
C7 C2 C3 113.4(9)
C7 C2 C1 121.2(8)
C3 C2 C1 125.3(9)
C4 C3 N1 119.6(8)
C4 C3 C2 121.5(9)
N1 C3 C2 118.8(9)
C5 C4 C3 124.0(9)
C5 C4 Br1 116.7(7)
C3 C4 Br1 119.2(7)
C4 C5 C6 115.3(8)
C4 C5 H5 122.4
C6 C5 H5 122.4
O3 C6 C7 109.7(8)
O3 C6 C5 126.4(9)
C7 C6 C5 123.7(8)
C6 C7 N2 107.4(8)
C6 C7 C2 121.8(9)
N2 C7 C2 130.6(8)
N2 C8 O3 113.8(8)
N2 C8 C9 129.7(9)
O3 C8 C9 116.5(8)
C8 C9 C10 109.3(7)
C8 C9 H9A 109.8
C10 C9 H9A 109.8
C8 C9 H9B 109.8
C10 C9 H9B 109.8
H9A C9 H9B 108.3
O4 C10 C11 110.6(8)
O4 C10 C9 106.9(8)
C11 C10 C9 113.7(8)
O4 C10 H10 108.5
C11 C10 H10 108.5
C9 C10 H10 108.5
C26 C11 C10 112.7(10)
C26 C11 C12 112.1(10)
C10 C11 C12 105.6(9)
C26 C11 H11 108.8
C10 C11 H11 108.8
C12 C11 H11 108.8
C13 C12 C11 108.4(10)
C13 C12 H12A 110.0
C11 C12 H12A 110.0
C13 C12 H12B 110.0
C11 C12 H12B 110.0
H12A C12 H12B 108.4
C12 C13 C14 112.5(8)
C12 C13 H13A 109.1
C14 C13 H13A 109.1
C12 C13 H13B 109.1
C14 C13 H13B 109.1
H13A C13 H13B 107.8
O5 C14 O4 110.8(8)
O5 C14 C13 106.2(9)
O4 C14 C13 110.7(8)
O5 C14 C15 112.1(9)
O4 C14 C15 104.8(9)
C13 C14 C15 112.3(9)
C16 C15 C27 112.3(11)
C16 C15 C14 109.0(9)
C27 C15 C14 115.8(10)
C16 C15 H15 106.4
C27 C15 H15 106.4
C14 C15 H15 106.4
C15 C16 C17 115.2(10)
C15 C16 H16A 108.5
C17 C16 H16A 108.5
C15 C16 H16B 108.5
C17 C16 H16B 108.5
H16A C16 H16B 107.5
C18 C17 C16 107.5(10)
C18 C17 C28 113.5(12)
C16 C17 C28 111.6(10)
C18 C17 H17 108.0
C16 C17 H17 108.0
C28 C17 H17 108.0
O5 C18 C17 110.3(8)
O5 C18 C19 105.1(9)
C17 C18 C19 118.8(10)
O5 C18 H18 107.4
C17 C18 H18 107.4
C19 C18 H18 107.4
C18 C19 C29 110.7(10)
C18 C19 C20 106.9(8)
C29 C19 C20 112.8(8)
C18 C19 H19 108.8
C29 C19 H19 108.8
C20 C19 H19 108.8
O6 C20 C21 124.8(11)
O6 C20 C19 116.8(10)
C21 C20 C19 117.9(9)
N3 C21 C22 108.1(11)
N3 C21 C20 120.5(10)
C22 C21 C20 131.4(12)
C21 C22 C23 105.0(13)
C21 C22 H22 127.5
C23 C22 H22 127.5
C24 C23 C22 109.5(11)
C24 C23 H23 125.2
C22 C23 H23 125.2
N3 C24 C23 105.8(13)
N3 C24 H24 127.1
C23 C24 H24 127.1
N1 C25 H25A 109.5
N1 C25 H25B 109.5
H25A C25 H25B 109.5
N1 C25 H25C 109.5
H25A C25 H25C 109.5
H25B C25 H25C 109.5
C11 C26 H26A 109.5
C11 C26 H26B 109.5
H26A C26 H26B 109.5
C11 C26 H26C 109.5
H26A C26 H26C 109.5
H26B C26 H26C 109.5
C15 C27 H27A 109.5
C15 C27 H27B 109.5
H27A C27 H27B 109.5
C15 C27 H27C 109.5
H27A C27 H27C 109.5
H27B C27 H27C 109.5
C17 C28 H28A 109.5
C17 C28 H28B 109.5
H28A C28 H28B 109.5
C17 C28 H28C 109.5
H28A C28 H28C 109.5
H28B C28 H28C 109.5
C19 C29 H29A 109.5
C19 C29 H29B 109.5
H29A C29 H29B 109.5
C19 C29 H29C 109.5
H29A C29 H29C 109.5
H29B C29 H29C 109.5
O31 C31 O32 121.9(12)
O31 C31 C32 118.6(9)
O32 C31 C32 119.4(10)
C38 C32 C33 115.8(12)
C38 C32 C31 121.6(9)
C33 C32 C31 122.5(12)
N31 C33 C34 120.4(13)
N31 C33 C32 121.3(14)
C34 C33 C32 118.3(14)
C36 C34 C33 125.8(12)
C36 C34 Br31 115.7(11)
C33 C34 Br31 118.0(13)
C43 C35 C44 112.1(8)
C43 C35 H35A 109.2
C44 C35 H35A 109.2
C43 C35 H35B 109.2
C44 C35 H35B 109.2
H35A C35 H35B 107.9
C37 C36 C34 113.6(12)
C37 C36 H36 123.2
C34 C36 H36 123.2
C38 C37 C36 126.0(12)
C38 C37 O33 107.1(10)
C36 C37 O33 126.9(12)
C37 C38 N32 108.2(10)
C37 C38 C32 120.5(10)
N32 C38 C32 131.2(9)
N32 C39 O33 112.3(10)
N32 C39 C40 130.6(10)
O33 C39 C40 117.1(10)
C39 C40 C41 114.5(10)
C39 C40 H40A 108.6
C41 C40 H40A 108.6
C39 C40 H40B 108.6
C41 C40 H40B 108.6
H40A C40 H40B 107.6
O34 C41 C40 103.4(7)
O34 C41 C42 111.5(10)
C40 C41 C42 114.2(9)
O34 C41 H41A 109.2
C40 C41 H41A 109.2
C42 C41 H41A 109.2
C43 C42 C56 111.4(11)
C43 C42 C41 108.1(9)
C56 C42 C41 112.5(9)
C43 C42 H42 108.2
C56 C42 H42 108.2
C41 C42 H42 108.2
C42 C43 C35 109.7(9)
C42 C43 H43A 109.7
C35 C43 H43A 109.7
C42 C43 H43B 109.7
C35 C43 H43B 109.7
H43A C43 H43B 108.2
O34 C44 O35 111.9(7)
O34 C44 C35 110.6(8)
O35 C44 C35 103.3(7)
O34 C44 C45 107.2(7)
O35 C44 C45 109.7(7)
C35 C44 C45 114.1(8)
C57 C45 C46 111.4(9)
C57 C45 C44 111.1(9)
C46 C45 C44 107.3(8)
C57 C45 H45 109.0
C46 C45 H45 109.0
C44 C45 H45 109.0
C47 C46 C45 114.1(9)
C47 C46 H46A 108.7
C45 C46 H46A 108.7
C47 C46 H46B 108.7
C45 C46 H46B 108.7
H46A C46 H46B 107.6
C58 C47 C46 115.1(10)
C58 C47 C48 113.7(9)
C46 C47 C48 105.9(8)
C58 C47 H47 107.2
C46 C47 H47 107.2
C48 C47 H47 107.2
O35 C48 C49 104.1(7)
O35 C48 C47 109.6(8)
C49 C48 C47 113.3(8)
O35 C48 H48 109.9
C49 C48 H48 109.9
C47 C48 H48 109.9
C48 C49 C59 112.8(8)
C48 C49 C50 106.6(8)
C59 C49 C50 109.6(8)
C48 C49 H49 109.2
C59 C49 H49 109.2
C50 C49 H49 109.2
O36 C50 C51 121.4(9)
O36 C50 C49 120.5(9)
C51 C50 C49 117.9(9)
C52 C51 N33 105.3(9)
C52 C51 C50 133.8(10)
N33 C51 C50 120.7(9)
C51 C52 C53 107.6(11)
C51 C52 H52 126.2
C53 C52 H52 126.2
C54 C53 C52 107.6(12)
C54 C53 H53 126.2
C52 C53 H53 126.2
N33 C54 C53 109.9(11)
N33 C54 H54 125.1
C53 C54 H54 125.1
N31 C55A H55A 111.0
N31 C55A H55B 115.4
H55A C55A H55B 111.6
N31 C55A H55C 108.3
H55A C55A H55C 102.4
H55B C55A H55C 107.2
N31 C55B H55D 107.9
N31 C55B H55E 110.5
H55D C55B H55E 105.5
N31 C55B H55F 112.6
H55D C55B H55F 107.7
H55E C55B H55F 112.4
C42 C56 H56A 109.5
C42 C56 H56B 109.5
H56A C56 H56B 109.5
C42 C56 H56C 109.5
H56A C56 H56C 109.5
H56B C56 H56C 109.5
C45 C57 H57A 109.5
C45 C57 H57B 109.5
H57A C57 H57B 109.5
C45 C57 H57C 109.5
H57A C57 H57C 109.5
H57B C57 H57C 109.5
C47 C58 H58A 109.5
C47 C58 H58B 109.5
H58A C58 H58B 109.5
C47 C58 H58C 109.5
H58A C58 H58C 109.5
H58B C58 H58C 109.5
C49 C59 H59A 109.5
C49 C59 H59B 109.5
H59A C59 H59B 109.5
C49 C59 H59C 109.5
H59A C59 H59C 109.5
H59B C59 H59C 109.5

loop_
_geom_bond_atom_site_label_1
_geom_bond_atom_site_label_2
_geom_bond_distance
O41 C61 1.429(16)
O41 H41 0.8190
C61 C62 1.60(2)
C61 H61A 0.9700
C61 H61B 0.9700
C62 H62A 0.9600
C62 H62B 0.9600
C62 H62C 0.9600
Br1 C4 1.895(9)
Br31 C34 1.931(14)
Zn1 O31 2.013(6)
Zn1 O1 2.030(6)
Zn1 O7 2.103(6)
Zn1 N2 2.147(7)
Zn1 N32 2.147(8)
Zn1 O6 2.234(7)
O1 C1 1.233(12)
O2 C1 1.231(12)
O3 C6 1.377(11)
O3 C8 1.378(12)
O4 C10 1.401(11)
O4 C14 1.431(13)
O5 C14 1.398(12)
O5 C18 1.444(11)
O6 C20 1.228(12)
O31 C31 1.249(12)
O32 C31 1.251(14)
O33 C39 1.378(13)
O33 C37 1.419(15)
O34 C44 1.413(12)
O34 C41 1.421(12)
O35 C48 1.430(11)
O35 C44 1.445(11)
O36 C50 1.227(12)
N1 C3 1.421(13)
N1 C25 1.475(16)
N1 H1 0.8600
N2 C8 1.322(11)
N2 C7 1.394(11)
N3 C24 1.330(15)
N3 C21 1.356(15)
N3 H3 0.8600
N31 C33 1.39(2)
N31 C55A 1.39(5)
N31 C55B 1.46(5)
N31 H31 0.9079
N32 C39 1.279(13)
N32 C38 1.410(13)
N33 C54 1.309(16)
N33 C51 1.391(13)
N33 H33 0.8600
C1 C2 1.496(15)
C2 C7 1.434(13)
C2 C3 1.445(13)
C3 C4 1.406(13)
C4 C5 1.348(13)
C5 C6 1.409(13)
C5 H5 0.9300
C6 C7 1.378(13)
C8 C9 1.456(13)
C9 C10 1.553(13)
C9 H9A 0.9700
C9 H9B 0.9700
C10 C11 1.543(14)
C10 H10 0.9800
C11 C26 1.531(18)
C11 C12 1.574(17)
C11 H11 0.9800
C12 C13 1.530(15)
C12 H12A 0.9700
C12 H12B 0.9700
C13 C14 1.538(14)
C13 H13A 0.9700
C13 H13B 0.9700
C14 C15 1.545(15)
C15 C16 1.508(17)
C15 C27 1.533(18)
C15 H15 0.9800
C16 C17 1.522(19)
C16 H16A 0.9700
C16 H16B 0.9700
C17 C18 1.485(16)
C17 C28 1.553(18)
C17 H17 0.9800
C18 C19 1.523(15)
C18 H18 0.9800
C19 C29 1.538(15)
C19 C20 1.556(16)
C19 H19 0.9800
C20 C21 1.420(15)
C21 C22 1.390(16)
C22 C23 1.39(2)
C22 H22 0.9300
C23 C24 1.39(2)
C23 H23 0.9300
C24 H24 0.9300
C25 H25A 0.9600
C25 H25B 0.9600
C25 H25C 0.9600
C26 H26A 0.9600
C26 H26B 0.9600
C26 H26C 0.9600
C27 H27A 0.9600
C27 H27B 0.9600
C27 H27C 0.9600
C28 H28A 0.9600
C28 H28B 0.9600
C28 H28C 0.9600
C29 H29A 0.9600
C29 H29B 0.9600
C29 H29C 0.9600
C31 C32 1.480(17)
C32 C38 1.421(16)
C32 C33 1.433(17)
C33 C34 1.39(2)
C34 C36 1.37(2)
C35 C43 1.524(15)
C35 C44 1.550(13)
C35 H35A 0.9700
C35 H35B 0.9700
C36 C37 1.367(18)
C36 H36 0.9300
C37 C38 1.348(15)
C39 C40 1.454(16)
C40 C41 1.531(14)
C40 H40A 0.9700
C40 H40B 0.9700
C41 C42 1.545(15)
C41 H41A 0.9800
C42 C43 1.512(15)
C42 C56 1.54(2)
C42 H42 0.9800
C43 H43A 0.9700
C43 H43B 0.9700
C44 C45 1.581(14)
C45 C57 1.516(15)
C45 C46 1.525(14)
C45 H45 0.9800
C46 C47 1.520(15)
C46 H46A 0.9700
C46 H46B 0.9700
C47 C58 1.464(16)
C47 C48 1.575(13)
C47 H47 0.9800
C48 C49 1.526(14)
C48 H48 0.9800
C49 C59 1.542(14)
C49 C50 1.550(13)
C49 H49 0.9800
C50 C51 1.447(15)
C51 C52 1.347(17)
C52 C53 1.398(17)
C52 H52 0.9300
C53 C54 1.307(19)
C53 H53 0.9300
C54 H54 0.9300
C55A H55A 0.9189
C55A H55B 0.8572
C55A H55C 0.9665
C55B H55D 0.9487
C55B H55E 0.8978
C55B H55F 0.8708
C56 H56A 0.9600
C56 H56B 0.9600
C56 H56C 0.9600
C57 H57A 0.9600
C57 H57B 0.9600
C57 H57C 0.9600
C58 H58A 0.9600
C58 H58B 0.9600
C58 H58C 0.9600
C59 H59A 0.9600
C59 H59B 0.9600
C59 H59C 0.9600

loop_
_geom_torsion_atom_site_label_1
_geom_torsion_atom_site_label_2
_geom_torsion_atom_site_label_3
_geom_torsion_atom_site_label_4
_geom_torsion
O31 Zn1 O1 C1 -127(3)
O7 Zn1 O1 C1 -175.5(11)
N2 Zn1 O1 C1 -1.2(11)
N32 Zn1 O1 C1 98.5(11)
O6 Zn1 O1 C1 -83.4(11)
O31 Zn1 O6 C20 10.1(19)
O1 Zn1 O6 C20 -165.8(18)
O7 Zn1 O6 C20 -77.5(19)
N2 Zn1 O6 C20 108.6(19)
N32 Zn1 O6 C20 1(3)
O1 Zn1 O31 C31 -99(3)
O7 Zn1 O31 C31 -51.0(12)
N2 Zn1 O31 C31 135.3(12)
N32 Zn1 O31 C31 35.5(12)
O6 Zn1 O31 C31 -143.1(12)
O31 Zn1 N2 C8 -0.5(8)
O1 Zn1 N2 C8 -175.7(8)
O7 Zn1 N2 C8 -132.6(16)
N32 Zn1 N2 C8 86.4(8)
O6 Zn1 N2 C8 -85.7(8)
O31 Zn1 N2 C7 170.0(6)
O1 Zn1 N2 C7 -5.2(6)
O7 Zn1 N2 C7 38(2)
N32 Zn1 N2 C7 -103.1(6)
O6 Zn1 N2 C7 84.9(6)
O31 Zn1 N32 C39 174.5(9)
O1 Zn1 N32 C39 -9.7(10)
O7 Zn1 N32 C39 -97.5(9)
N2 Zn1 N32 C39 77.3(9)
O6 Zn1 N32 C39 -176(32)
O31 Zn1 N32 C38 -17.6(7)
O1 Zn1 N32 C38 158.2(7)
O7 Zn1 N32 C38 70.4(7)
N2 Zn1 N32 C38 -114.9(7)
O6 Zn1 N32 C38 -8(2)
Zn1 O1 C1 O2 -168.2(8)
Zn1 O1 C1 C2 8.8(17)
O2 C1 C2 C7 166.5(10)
O1 C1 C2 C7 -10.6(15)
O2 C1 C2 C3 -10.8(16)
O1 C1 C2 C3 172.0(10)
C25 N1 C3 C4 80.3(12)
C25 N1 C3 C2 -100.2(11)
C7 C2 C3 C4 -0.6(13)
C1 C2 C3 C4 176.9(9)
C7 C2 C3 N1 179.9(9)
C1 C2 C3 N1 -2.6(15)
N1 C3 C4 C5 -177.3(9)
C2 C3 C4 C5 3.2(15)
N1 C3 C4 Br1 1.8(13)
C2 C3 C4 Br1 -177.8(7)
C3 C4 C5 C6 -1.8(14)
Br1 C4 C5 C6 179.1(7)
C8 O3 C6 C7 4.2(9)
C8 O3 C6 C5 179.8(9)
C4 C5 C6 O3 -177.1(8)
C4 C5 C6 C7 -2.1(14)
O3 C6 C7 N2 -3.6(10)
C5 C6 C7 N2 -179.4(8)
O3 C6 C7 C2 -179.6(8)
C5 C6 C7 C2 4.7(14)
C8 N2 C7 C6 1.4(9)
Zn1 N2 C7 C6 -171.3(6)
C8 N2 C7 C2 176.9(10)
Zn1 N2 C7 C2 4.2(13)
C3 C2 C7 C6 -3.1(13)
C1 C2 C7 C6 179.3(9)
C3 C2 C7 N2 -178.0(9)
C1 C2 C7 N2 4.4(15)
C7 N2 C8 O3 1.3(10)
Zn1 N2 C8 O3 172.9(5)
C7 N2 C8 C9 -176.0(9)
Zn1 N2 C8 C9 -4.4(15)
C6 O3 C8 N2 -3.4(9)
C6 O3 C8 C9 174.3(8)
N2 C8 C9 C10 84.3(12)
O3 C8 C9 C10 -92.9(10)
C14 O4 C10 C11 64.2(11)
C14 O4 C10 C9 -171.5(7)
C8 C9 C10 O4 61.6(10)
C8 C9 C10 C11 -176.0(9)
O4 C10 C11 C26 59.5(12)
C9 C10 C11 C26 -60.8(12)
O4 C10 C11 C12 -63.2(12)
C9 C10 C11 C12 176.5(9)
C26 C11 C12 C13 -65.4(12)
C10 C11 C12 C13 57.7(12)
C11 C12 C13 C14 -53.6(13)
C18 O5 C14 O4 59.9(10)
C18 O5 C14 C13 -179.8(8)
C18 O5 C14 C15 -56.8(11)
C10 O4 C14 O5 62.0(10)
C10 O4 C14 C13 -55.6(10)
C10 O4 C14 C15 -176.9(8)
C12 C13 C14 O5 -69.9(12)
C12 C13 C14 O4 50.4(12)
C12 C13 C14 C15 167.2(10)
O5 C14 C15 C16 47.4(13)
O4 C14 C15 C16 -72.8(11)
C13 C14 C15 C16 167.0(10)
O5 C14 C15 C27 175.2(9)
O4 C14 C15 C27 55.0(12)
C13 C14 C15 C27 -65.3(14)
C27 C15 C16 C17 -177.9(10)
C14 C15 C16 C17 -48.1(14)
C15 C16 C17 C18 53.8(13)
C15 C16 C17 C28 -71.3(13)
C14 O5 C18 C17 62.9(12)
C14 O5 C18 C19 -168.0(8)
C16 C17 C18 O5 -57.2(12)
C28 C17 C18 O5 66.6(13)
C16 C17 C18 C19 -178.6(9)
C28 C17 C18 C19 -54.7(13)
O5 C18 C19 C29 -178.8(8)
C17 C18 C19 C29 -54.8(12)
O5 C18 C19 C20 58.0(9)
C17 C18 C19 C20 -178.1(9)
Zn1 O6 C20 C21 20(3)
Zn1 O6 C20 C19 -151.1(14)
C18 C19 C20 O6 79.0(10)
C29 C19 C20 O6 -42.9(13)
C18 C19 C20 C21 -93.1(11)
C29 C19 C20 C21 145.0(10)
C24 N3 C21 C22 1.8(13)
C24 N3 C21 C20 -178.7(10)
O6 C20 C21 N3 -8.9(16)
C19 C20 C21 N3 162.5(9)
O6 C20 C21 C22 170.5(11)
C19 C20 C21 C22 -18.1(17)
N3 C21 C22 C23 1.6(13)
C20 C21 C22 C23 -177.8(12)
C21 C22 C23 C24 -4.3(14)
C21 N3 C24 C23 -4.4(13)
C22 C23 C24 N3 5.4(14)
Zn1 O31 C31 O32 141.7(11)
Zn1 O31 C31 C32 -33.7(18)
O31 C31 C32 C38 6.8(18)
O32 C31 C32 C38 -168.6(13)
O31 C31 C32 C33 -170.2(13)
O32 C31 C32 C33 14(2)
C55A N31 C33 C34 -52(4)
C55B N31 C33 C34 51(3)
C55A N31 C33 C32 126(3)
C55B N31 C33 C32 -131(3)
C38 C32 C33 N31 -175.4(15)
C31 C32 C33 N31 2(2)
C38 C32 C33 C34 2(2)
C31 C32 C33 C34 179.3(15)
N31 C33 C34 C36 176.7(18)
C32 C33 C34 C36 -1(3)
N31 C33 C34 Br31 5(2)
C32 C33 C34 Br31 -172.3(12)
C33 C34 C36 C37 0(3)
Br31 C34 C36 C37 171.4(11)
C34 C36 C37 C38 0(2)
C34 C36 C37 O33 178.6(14)
C39 O33 C37 C38 -0.4(12)
C39 O33 C37 C36 -179.2(12)
C36 C37 C38 N32 178.8(12)
O33 C37 C38 N32 -0.1(12)
C36 C37 C38 C32 1.4(19)
O33 C37 C38 C32 -177.4(10)
C39 N32 C38 C37 0.6(12)
Zn1 N32 C38 C37 -170.1(7)
C39 N32 C38 C32 177.5(11)
Zn1 N32 C38 C32 6.9(16)
C33 C32 C38 C37 -2.4(17)
C31 C32 C38 C37 -179.6(11)
C33 C32 C38 N32 -179.0(12)
C31 C32 C38 N32 3.8(19)
C38 N32 C39 O33 -0.9(12)
Zn1 N32 C39 O33 168.1(7)
C38 N32 C39 C40 176.3(10)
Zn1 N32 C39 C40 -14.8(17)
C37 O33 C39 N32 0.8(12)
C37 O33 C39 C40 -176.8(9)
N32 C39 C40 C41 -128.8(12)
O33 C39 C40 C41 48.3(13)
C44 O34 C41 C40 -177.2(8)
C44 O34 C41 C42 59.6(11)
C39 C40 C41 O34 64.1(12)
C39 C40 C41 C42 -174.5(10)
O34 C41 C42 C43 -58.7(13)
C40 C41 C42 C43 -175.5(10)
O34 C41 C42 C56 64.8(12)
C40 C41 C42 C56 -52.0(14)
C56 C42 C43 C35 -68.3(11)
C41 C42 C43 C35 55.9(13)
C44 C35 C43 C42 -53.6(12)
C41 O34 C44 O35 60.2(10)
C41 O34 C44 C35 -54.5(11)
C41 O34 C44 C45 -179.5(8)
C48 O35 C44 O34 58.1(10)
C48 O35 C44 C35 177.2(8)
C48 O35 C44 C45 -60.8(10)
C43 C35 C44 O34 51.2(11)
C43 C35 C44 O35 -68.7(10)
C43 C35 C44 C45 172.2(9)
O34 C44 C45 C57 53.9(10)
O35 C44 C45 C57 175.6(8)
C35 C44 C45 C57 -69.0(11)
O34 C44 C45 C46 -68.2(10)
O35 C44 C45 C46 53.5(11)
C35 C44 C45 C46 168.9(9)
C57 C45 C46 C47 -177.9(10)
C44 C45 C46 C47 -56.1(12)
C45 C46 C47 C58 -68.7(12)
C45 C46 C47 C48 57.8(12)
C44 O35 C48 C49 -175.0(8)
C44 O35 C48 C47 63.5(10)
C58 C47 C48 O35 69.2(11)
C46 C47 C48 O35 -58.2(11)
C58 C47 C48 C49 -46.6(12)
C46 C47 C48 C49 -174.0(9)
O35 C48 C49 C59 178.3(8)
C47 C48 C49 C59 -62.8(12)
O35 C48 C49 C50 57.9(10)
C47 C48 C49 C50 176.9(9)
C48 C49 C50 O36 71.1(12)
C59 C49 C50 O36 -51.3(13)
C48 C49 C50 C51 -105.5(11)
C59 C49 C50 C51 132.1(10)
C54 N33 C51 C52 6.7(15)
C54 N33 C51 C50 -177.5(12)
O36 C50 C51 C52 177.2(13)
C49 C50 C51 C52 -6(2)
O36 C50 C51 N33 2.7(17)
C49 C50 C51 N33 179.2(9)
N33 C51 C52 C53 -5.8(16)
C50 C51 C52 C53 179.2(15)
C51 C52 C53 C54 3(2)
C51 N33 C54 C53 -5(2)
C52 C53 C54 N33 1(2)
